data_7245691
loop_
_publ_author_name
'Morales-Morales, David'
'Juarez-Garrido, Hugo'
'German-Acacio, Juan Manuel'
'Jaime-Ad\'an, Everardo'
'Barroso-Flores, Joaqu\'in'
'Lara, Victor Hugo'
'Reyes-Martinez, Reyna'
'Toscano, Ruben Alfredo'
'Hernandez Ortega, Simon'

_publ_section_title
;
 Synthesis of a Series of Pd(II) Complexes of the Type
 [Pd(1,10-phen)(SRF)2]&#x00B7;Solvent. An Interesting Case of
 Solvatomorphism
;
_journal_name_full CrystEngComm
_journal_paper_doi 10.1039/D2CE01319C
_journal_year 2022
_chemical_formula_sum 'C30 H13 Br F10 N2 Pd S2'
_chemical_formula_weight 841.85
_space_group_crystal_system triclinic
_space_group_IT_number 2
_space_group_name_Hall '-P 1'
_space_group_name_H-M_alt 'P -1'
_atom_sites_solution_hydrogens geom
_audit_creation_method SHELXL-2018/3
_audit_update_record
;
2022-06-17 deposited with the CCDC.	2022-10-20 downloaded from the CCDC.
;
_cell_angle_alpha 67.053(2)
_cell_angle_beta 79.641(2)
_cell_angle_gamma 76.947(2)
_cell_formula_units_Z 2
_cell_length_a 9.3031(12)
_cell_length_b 11.7857(15)
_cell_length_c 14.3880(18)
_cell_measurement_reflns_used 8645
_cell_measurement_temperature 123(2)
_cell_measurement_theta_max 25.398
_cell_measurement_theta_min 2.259
_cell_volume 1407.8(3)
_computing_cell_refinement 'SMART V 5.625 (Bruker, 1999)'
_computing_data_collection 'SMART V 5.625 (Bruker, 1999)'
_computing_data_reduction 'SAINT V 7.34A (Bruker, 2006)'
_computing_molecular_graphics 'SHELXTL V 6.12 (Sheldrick, 2000)'
_computing_publication_material 'SHELXTL V 6.12 (Sheldrick, 2000)'
_computing_structure_refinement 'SHELXL-2018/3 (Sheldrick, 2018)'
_computing_structure_solution 'SHELXTL V 6.12 (Sheldrick, 2000)'
_diffrn_ambient_temperature 123(2)
_diffrn_detector_area_resol_mean 0.661
_diffrn_measured_fraction_theta_full 0.998
_diffrn_measured_fraction_theta_max 0.996
_diffrn_measurement_device_type 'Bruker Smart Apex CCD diffractometer 01-670'
_diffrn_measurement_method \w-scans
_diffrn_radiation_type MoK\a
_diffrn_radiation_wavelength 0.71073
_diffrn_reflns_av_R_equivalents 0.0220
_diffrn_reflns_av_unetI/netI 0.0320
_diffrn_reflns_Laue_measured_fraction_full 0.998
_diffrn_reflns_Laue_measured_fraction_max 0.996
_diffrn_reflns_limit_h_max 11
_diffrn_reflns_limit_h_min -11
_diffrn_reflns_limit_k_max 14
_diffrn_reflns_limit_k_min -14
_diffrn_reflns_limit_l_max 17
_diffrn_reflns_limit_l_min -17
_diffrn_reflns_number 12704
_diffrn_reflns_point_group_measured_fraction_full 0.998
_diffrn_reflns_point_group_measured_fraction_max 0.996
_diffrn_reflns_theta_full 25.242
_diffrn_reflns_theta_max 25.398
_diffrn_reflns_theta_min 1.545
_exptl_absorpt_coefficient_mu 2.320
_exptl_absorpt_correction_T_max 0.7452
_exptl_absorpt_correction_T_min 0.5781
_exptl_absorpt_correction_type multi-scan
_exptl_absorpt_process_details
; 
 SADABS 2016/2: Krause, L., Herbst-Irmer, R., Sheldrick G.M. & Stalke D., 
 J. Appl. Cryst. 48 (2015) 3-10 
;
_exptl_crystal_colour orange
_exptl_crystal_density_diffrn 1.986
_exptl_crystal_description prism
_exptl_crystal_F_000 820
_exptl_crystal_size_max 0.472
_exptl_crystal_size_mid 0.196
_exptl_crystal_size_min 0.184
_refine_diff_density_max 0.858
_refine_diff_density_min -0.794
_refine_diff_density_rms 0.093
_refine_ls_extinction_method none
_refine_ls_goodness_of_fit_ref 1.060
_refine_ls_hydrogen_treatment constr
_refine_ls_matrix_type full
_refine_ls_number_parameters 415
_refine_ls_number_reflns 5160
_refine_ls_number_restraints 0
_refine_ls_restrained_S_all 1.060
_refine_ls_R_factor_all 0.0337
_refine_ls_R_factor_gt 0.0302
_refine_ls_shift/su_max 0.000
_refine_ls_shift/su_mean 0.000
_refine_ls_structure_factor_coef Fsqd
_refine_ls_weighting_details 'w=1/[\s^2^(Fo^2^)+(0.0348P)^2^+1.5689P] where P=(Fo^2^+2Fc^2^)/3'
_refine_ls_weighting_scheme calc
_refine_ls_wR_factor_gt 0.0743
_refine_ls_wR_factor_ref 0.0761
_reflns_Friedel_coverage 0.000
_reflns_number_gt 4733
_reflns_number_total 5160
_reflns_threshold_expression 'I > 2\s(I)'
_cod_data_source_file d2ce01319c2.cif
_cod_data_source_block Compound-5
_cod_database_code 7245691
_shelx_shelxl_version_number 2018/3
_shelx_space_group_comment
; 
The symmetry employed for this shelxl refinement is uniquely defined 
by the following loop, which should always be used as a source of 
symmetry information in preference to the above space-group names. 
They are only intended as comments. 
;
_shelx_estimated_absorpt_t_min 0.407
_shelx_estimated_absorpt_t_max 0.675

loop_
_space_group_symop_operation_xyz
'x, y, z'
'-x, -y, -z'

loop_
_atom_site_label
_atom_site_type_symbol
_atom_site_fract_x
_atom_site_fract_y
_atom_site_fract_z
_atom_site_U_iso_or_equiv
_atom_site_adp_type
_atom_site_occupancy
_atom_site_site_symmetry_order
_atom_site_calc_flag
_atom_site_refinement_flags_posn
_atom_site_refinement_flags_adp
_atom_site_refinement_flags_occupancy
_atom_site_disorder_assembly
_atom_site_disorder_group
Pd1 Pd 0.19876(2) 0.41405(2) 0.17987(2) 0.01858(8) Uani 1 1 d . . . . .
S1 S 0.37927(9) 0.25158(8) 0.24922(6) 0.03001(19) Uani 1 1 d . . . . .
S2 S 0.05167(8) 0.39212(7) 0.32925(5) 0.02306(16) Uani 1 1 d . . . . .
F1 F 0.1746(2) 0.06493(18) 0.35768(15) 0.0378(5) Uani 1 1 d . . . . .
F2 F 0.1406(2) -0.0717(2) 0.55613(17) 0.0485(6) Uani 1 1 d . . . . .
F3 F 0.2860(2) -0.0370(2) 0.68736(14) 0.0492(6) Uani 1 1 d . . . . .
F4 F 0.4711(2) 0.1334(2) 0.61699(15) 0.0460(5) Uani 1 1 d . . . . .
F5 F 0.5098(2) 0.26778(18) 0.41918(15) 0.0372(5) Uani 1 1 d . . . . .
F6 F 0.0558(2) 0.26735(17) 0.55119(13) 0.0340(4) Uani 1 1 d . . . . .
F7 F 0.1927(2) 0.3147(2) 0.67620(14) 0.0452(5) Uani 1 1 d . . . . .
F8 F 0.3443(2) 0.5095(2) 0.60528(17) 0.0505(6) Uani 1 1 d . . . . .
F9 F 0.3686(2) 0.6475(2) 0.40369(18) 0.0467(5) Uani 1 1 d . . . . .
F10 F 0.2407(2) 0.59626(17) 0.27537(13) 0.0332(4) Uani 1 1 d . . . . .
C1 C 0.3436(3) 0.1715(3) 0.3802(2) 0.0220(6) Uani 1 1 d . . . . .
C2 C 0.2499(3) 0.0839(3) 0.4197(2) 0.0266(7) Uani 1 1 d . . . . .
C3 C 0.2308(3) 0.0131(3) 0.5215(2) 0.0305(7) Uani 1 1 d . . . . .
C4 C 0.3052(4) 0.0303(3) 0.5878(2) 0.0311(7) Uani 1 1 d . . . . .
C5 C 0.3989(4) 0.1157(3) 0.5523(2) 0.0302(7) Uani 1 1 d . . . . .
C6 C 0.4170(3) 0.1850(3) 0.4499(2) 0.0258(7) Uani 1 1 d . . . . .
C7 C 0.1440(3) 0.4284(3) 0.4076(2) 0.0232(6) Uani 1 1 d . . . . .
C8 C 0.1338(3) 0.3617(3) 0.5114(2) 0.0269(7) Uani 1 1 d . . . . .
C9 C 0.2017(4) 0.3865(3) 0.5771(2) 0.0327(8) Uani 1 1 d . . . . .
C10 C 0.2803(4) 0.4830(3) 0.5411(3) 0.0353(8) Uani 1 1 d . . . . .
C11 C 0.2922(4) 0.5526(3) 0.4397(3) 0.0332(7) Uani 1 1 d . . . . .
C12 C 0.2257(3) 0.5257(3) 0.3741(2) 0.0279(7) Uani 1 1 d . . . . .
N13 N 0.3085(3) 0.4404(2) 0.03520(17) 0.0197(5) Uani 1 1 d . . . . .
C14 C 0.4312(3) 0.3730(3) 0.0074(2) 0.0238(6) Uani 1 1 d . . . . .
H14 H 0.480717 0.303643 0.058403 0.029 Uiso 1 1 calc R U . . .
C15 C 0.4900(3) 0.4000(3) -0.0933(2) 0.0257(6) Uani 1 1 d . . . . .
H15 H 0.578372 0.349907 -0.110065 0.031 Uiso 1 1 calc R U . . .
C16 C 0.4196(3) 0.4997(3) -0.1686(2) 0.0266(7) Uani 1 1 d . . . . .
H16 H 0.459019 0.519259 -0.237628 0.032 Uiso 1 1 calc R U . . .
C17 C 0.2067(3) 0.6766(3) -0.2146(2) 0.0273(7) Uani 1 1 d . . . . .
H17 H 0.241784 0.700476 -0.284613 0.033 Uiso 1 1 calc R U . . .
C18 C 0.0799(4) 0.7420(3) -0.1849(2) 0.0279(7) Uani 1 1 d . . . . .
H18 H 0.027364 0.810960 -0.234495 0.033 Uiso 1 1 calc R U . . .
C19 C -0.1092(3) 0.7722(3) -0.0453(2) 0.0260(7) Uani 1 1 d . . . . .
H19 H -0.166862 0.841180 -0.091638 0.031 Uiso 1 1 calc R U . . .
C20 C -0.1539(3) 0.7331(3) 0.0558(2) 0.0268(7) Uani 1 1 d . . . . .
H20 H -0.242678 0.775430 0.080414 0.032 Uiso 1 1 calc R U . . .
C21 C -0.0696(3) 0.6306(3) 0.1239(2) 0.0245(6) Uani 1 1 d . . . . .
H21 H -0.103366 0.604219 0.194129 0.029 Uiso 1 1 calc R U . . .
N22 N 0.0555(3) 0.5691(2) 0.09374(18) 0.0200(5) Uani 1 1 d . . . . .
C23 C 0.2366(3) 0.5387(3) -0.0388(2) 0.0203(6) Uani 1 1 d . . . . .
C24 C 0.2889(3) 0.5719(3) -0.1420(2) 0.0232(6) Uani 1 1 d . . . . .
C25 C 0.1027(3) 0.6080(3) -0.0079(2) 0.0201(6) Uani 1 1 d . . . . .
C26 C 0.0236(3) 0.7095(3) -0.0806(2) 0.0235(6) Uani 1 1 d . . . . .
Br1 Br 0.30253(5) -0.07478(4) -0.08502(3) 0.05057(12) Uani 1 1 d . . . . .
C27 C 0.2487(4) -0.0913(3) 0.0525(3) 0.0373(8) Uani 1 1 d . . . . .
C28 C 0.1069(4) -0.1081(3) 0.0952(3) 0.0423(9) Uani 1 1 d . . . . .
H28 H 0.037435 -0.113121 0.056554 0.051 Uiso 1 1 calc R U . . .
C29 C 0.0663(5) -0.1177(4) 0.1946(3) 0.0480(10) Uani 1 1 d . . . . .
H29 H -0.031560 -0.129316 0.224462 0.058 Uiso 1 1 calc R U . . .
C30 C 0.1657(5) -0.1106(3) 0.2503(3) 0.0473(10) Uani 1 1 d . . . . .
H30 H 0.137294 -0.117880 0.318903 0.057 Uiso 1 1 calc R U . . .
C31 C 0.3076(5) -0.0928(4) 0.2070(3) 0.0485(10) Uani 1 1 d . . . . .
H31 H 0.376257 -0.086762 0.245681 0.058 Uiso 1 1 calc R U . . .
C32 C 0.3504(4) -0.0837(3) 0.1076(3) 0.0433(9) Uani 1 1 d . . . . .
H32 H 0.448409 -0.072282 0.077809 0.052 Uiso 1 1 calc R U . . .

loop_
_atom_site_aniso_label
_atom_site_aniso_U_11
_atom_site_aniso_U_22
_atom_site_aniso_U_33
_atom_site_aniso_U_23
_atom_site_aniso_U_13
_atom_site_aniso_U_12
Pd1 0.02112(13) 0.01939(12) 0.01352(12) -0.00533(9) -0.00096(8) -0.00197(8)
S1 0.0274(4) 0.0325(4) 0.0164(4) -0.0019(3) 0.0017(3) 0.0056(3)
S2 0.0226(4) 0.0278(4) 0.0165(4) -0.0075(3) 0.0004(3) -0.0027(3)
F1 0.0379(11) 0.0412(11) 0.0382(11) -0.0135(9) -0.0136(9) -0.0085(9)
F2 0.0379(11) 0.0420(12) 0.0484(13) 0.0044(10) -0.0009(10) -0.0146(9)
F3 0.0544(13) 0.0529(13) 0.0175(10) 0.0020(9) 0.0021(9) 0.0037(10)
F4 0.0542(13) 0.0550(13) 0.0354(12) -0.0255(10) -0.0209(10) 0.0070(10)
F5 0.0348(11) 0.0332(10) 0.0447(12) -0.0126(9) -0.0055(9) -0.0096(8)
F6 0.0431(11) 0.0300(10) 0.0207(9) -0.0053(8) 0.0049(8) -0.0039(8)
F7 0.0628(14) 0.0466(12) 0.0200(10) -0.0143(9) -0.0084(9) 0.0100(10)
F8 0.0507(13) 0.0661(15) 0.0499(13) -0.0392(12) -0.0217(11) 0.0067(11)
F9 0.0442(12) 0.0452(12) 0.0621(15) -0.0283(11) -0.0058(10) -0.0132(10)
F10 0.0433(11) 0.0298(10) 0.0252(10) -0.0087(8) 0.0031(8) -0.0117(8)
C1 0.0223(15) 0.0217(14) 0.0163(14) -0.0052(12) 0.0001(11) 0.0029(12)
C2 0.0232(15) 0.0278(16) 0.0261(16) -0.0088(13) -0.0065(12) 0.0021(12)
C3 0.0253(16) 0.0253(16) 0.0312(18) -0.0029(14) 0.0010(13) -0.0023(13)
C4 0.0319(17) 0.0287(17) 0.0176(15) -0.0015(13) 0.0012(13) 0.0089(14)
C5 0.0321(17) 0.0325(17) 0.0240(17) -0.0140(14) -0.0094(13) 0.0101(14)
C6 0.0218(15) 0.0228(15) 0.0287(17) -0.0085(13) -0.0023(12) 0.0022(12)
C7 0.0230(15) 0.0222(15) 0.0212(15) -0.0102(12) -0.0007(12) 0.0051(12)
C8 0.0289(16) 0.0249(16) 0.0229(16) -0.0107(13) -0.0006(12) 0.0050(13)
C9 0.0381(19) 0.0340(18) 0.0201(16) -0.0131(14) -0.0063(13) 0.0142(15)
C10 0.0332(18) 0.042(2) 0.039(2) -0.0290(17) -0.0119(15) 0.0097(15)
C11 0.0290(17) 0.0333(18) 0.039(2) -0.0195(16) -0.0021(14) 0.0005(14)
C12 0.0265(16) 0.0279(16) 0.0276(17) -0.0131(14) -0.0007(13) 0.0023(13)
N13 0.0233(12) 0.0213(12) 0.0151(12) -0.0065(10) -0.0011(9) -0.0057(10)
C14 0.0243(15) 0.0250(15) 0.0217(15) -0.0086(13) -0.0001(12) -0.0046(12)
C15 0.0265(16) 0.0298(16) 0.0227(16) -0.0125(13) 0.0021(12) -0.0066(13)
C16 0.0313(17) 0.0340(17) 0.0170(15) -0.0107(13) 0.0047(12) -0.0132(14)
C17 0.0341(17) 0.0297(16) 0.0182(15) -0.0047(13) -0.0036(13) -0.0122(14)
C18 0.0372(18) 0.0236(15) 0.0212(16) -0.0014(13) -0.0095(13) -0.0094(13)
C19 0.0287(16) 0.0194(14) 0.0300(17) -0.0066(13) -0.0113(13) -0.0023(12)
C20 0.0247(16) 0.0237(15) 0.0360(18) -0.0165(14) -0.0056(13) 0.0003(12)
C21 0.0283(16) 0.0237(15) 0.0234(16) -0.0111(13) -0.0020(12) -0.0041(12)
N22 0.0233(12) 0.0192(12) 0.0184(12) -0.0070(10) -0.0029(10) -0.0043(10)
C23 0.0245(15) 0.0202(14) 0.0182(14) -0.0064(12) -0.0035(11) -0.0076(12)
C24 0.0278(16) 0.0255(15) 0.0195(15) -0.0080(12) -0.0031(12) -0.0107(12)
C25 0.0237(15) 0.0206(14) 0.0189(15) -0.0081(12) -0.0031(11) -0.0072(12)
C26 0.0293(16) 0.0200(14) 0.0236(16) -0.0066(12) -0.0055(12) -0.0093(12)
Br1 0.0578(3) 0.0538(2) 0.0435(2) -0.0278(2) -0.01493(19) 0.00954(19)
C27 0.048(2) 0.0252(17) 0.039(2) -0.0149(15) -0.0179(17) 0.0083(15)
C28 0.052(2) 0.0340(19) 0.044(2) -0.0104(17) -0.0197(18) -0.0089(17)
C29 0.057(2) 0.036(2) 0.044(2) -0.0050(18) -0.0081(19) -0.0122(18)
C30 0.072(3) 0.033(2) 0.038(2) -0.0095(17) -0.011(2) -0.0125(19)
C31 0.067(3) 0.042(2) 0.044(2) -0.0154(18) -0.028(2) -0.0067(19)
C32 0.044(2) 0.040(2) 0.048(2) -0.0176(18) -0.0192(18) 0.0038(17)

loop_
_atom_type_symbol
_atom_type_description
_atom_type_scat_dispersion_real
_atom_type_scat_dispersion_imag
_atom_type_scat_source
C C 0.0033 0.0016 'International Tables Vol C Tables 4.2.6.8 and 6.1.1.4'
H H 0.0000 0.0000 'International Tables Vol C Tables 4.2.6.8 and 6.1.1.4'
N N 0.0061 0.0033 'International Tables Vol C Tables 4.2.6.8 and 6.1.1.4'
F F 0.0171 0.0103 'International Tables Vol C Tables 4.2.6.8 and 6.1.1.4'
S S 0.1246 0.1234 'International Tables Vol C Tables 4.2.6.8 and 6.1.1.4'
Br Br -0.2901 2.4595 'International Tables Vol C Tables 4.2.6.8 and 6.1.1.4'
Pd Pd -0.9988 1.0072 'International Tables Vol C Tables 4.2.6.8 and 6.1.1.4'

loop_
_geom_angle_atom_site_label_1
_geom_angle_atom_site_label_2
_geom_angle_atom_site_label_3
_geom_angle
_geom_angle_site_symmetry_1
_geom_angle_site_symmetry_3
_geom_angle_publ_flag
N13 Pd1 N22 80.07(9) . . ?
N13 Pd1 S1 90.62(7) . . ?
N22 Pd1 S1 170.57(7) . . ?
N13 Pd1 S2 172.88(7) . . ?
N22 Pd1 S2 94.23(7) . . ?
S1 Pd1 S2 95.16(3) . . ?
C1 S1 Pd1 114.52(10) . . ?
C7 S2 Pd1 108.18(10) . . ?
C6 C1 C2 115.8(3) . . ?
C6 C1 S1 121.6(2) . . ?
C2 C1 S1 122.3(2) . . ?
F1 C2 C3 117.4(3) . . ?
F1 C2 C1 119.8(3) . . ?
C3 C2 C1 122.8(3) . . ?
F2 C3 C4 119.9(3) . . ?
F2 C3 C2 120.8(3) . . ?
C4 C3 C2 119.3(3) . . ?
F3 C4 C5 120.2(3) . . ?
F3 C4 C3 119.9(3) . . ?
C5 C4 C3 120.0(3) . . ?
F4 C5 C4 120.1(3) . . ?
F4 C5 C6 120.1(3) . . ?
C4 C5 C6 119.7(3) . . ?
F5 C6 C5 117.2(3) . . ?
F5 C6 C1 120.4(3) . . ?
C5 C6 C1 122.4(3) . . ?
C8 C7 C12 115.2(3) . . ?
C8 C7 S2 120.0(2) . . ?
C12 C7 S2 124.8(2) . . ?
F6 C8 C9 117.4(3) . . ?
F6 C8 C7 119.6(3) . . ?
C9 C8 C7 122.9(3) . . ?
F7 C9 C10 120.2(3) . . ?
F7 C9 C8 119.8(3) . . ?
C10 C9 C8 120.0(3) . . ?
F8 C10 C11 120.3(3) . . ?
F8 C10 C9 120.2(3) . . ?
C11 C10 C9 119.4(3) . . ?
F9 C11 C10 119.9(3) . . ?
F9 C11 C12 119.9(3) . . ?
C10 C11 C12 120.2(3) . . ?
F10 C12 C11 118.0(3) . . ?
F10 C12 C7 119.7(3) . . ?
C11 C12 C7 122.3(3) . . ?
C14 N13 C23 118.3(2) . . ?
C14 N13 Pd1 129.0(2) . . ?
C23 N13 Pd1 112.68(19) . . ?
N13 C14 C15 122.7(3) . . ?
C16 C15 C14 119.7(3) . . ?
C15 C16 C24 119.1(3) . . ?
C18 C17 C24 121.0(3) . . ?
C17 C18 C26 121.3(3) . . ?
C20 C19 C26 119.3(3) . . ?
C19 C20 C21 120.2(3) . . ?
N22 C21 C20 122.3(3) . . ?
C21 N22 C25 118.2(2) . . ?
C21 N22 Pd1 129.3(2) . . ?
C25 N22 Pd1 112.51(18) . . ?
N13 C23 C24 122.5(3) . . ?
N13 C23 C25 117.6(2) . . ?
C24 C23 C25 119.9(3) . . ?
C23 C24 C16 117.8(3) . . ?
C23 C24 C17 118.8(3) . . ?
C16 C24 C17 123.4(3) . . ?
N22 C25 C26 122.7(3) . . ?
N22 C25 C23 117.1(2) . . ?
C26 C25 C23 120.1(3) . . ?
C25 C26 C19 117.2(3) . . ?
C25 C26 C18 118.8(3) . . ?
C19 C26 C18 123.9(3) . . ?
C28 C27 C32 120.9(4) . . ?
C28 C27 Br1 119.2(3) . . ?
C32 C27 Br1 119.9(3) . . ?
C27 C28 C29 119.5(4) . . ?
C30 C29 C28 120.4(4) . . ?
C29 C30 C31 120.0(4) . . ?
C30 C31 C32 120.4(4) . . ?
C27 C32 C31 118.9(4) . . ?

loop_
_geom_bond_atom_site_label_1
_geom_bond_atom_site_label_2
_geom_bond_distance
_geom_bond_site_symmetry_2
_geom_bond_publ_flag
Pd1 N13 2.085(2) . ?
Pd1 N22 2.093(2) . ?
Pd1 S1 2.2677(8) . ?
Pd1 S2 2.2865(8) . ?
S1 C1 1.755(3) . ?
S2 C7 1.755(3) . ?
F1 C2 1.337(3) . ?
F2 C3 1.338(4) . ?
F3 C4 1.341(4) . ?
F4 C5 1.342(4) . ?
F5 C6 1.342(4) . ?
F6 C8 1.345(4) . ?
F7 C9 1.343(4) . ?
F8 C10 1.346(4) . ?
F9 C11 1.341(4) . ?
F10 C12 1.338(4) . ?
C1 C6 1.384(4) . ?
C1 C2 1.385(4) . ?
C2 C3 1.377(4) . ?
C3 C4 1.372(5) . ?
C4 C5 1.367(5) . ?
C5 C6 1.379(4) . ?
C7 C8 1.389(4) . ?
C7 C12 1.397(4) . ?
C8 C9 1.375(5) . ?
C9 C10 1.370(5) . ?
C10 C11 1.366(5) . ?
C11 C12 1.381(5) . ?
N13 C14 1.329(4) . ?
N13 C23 1.367(4) . ?
C14 C15 1.391(4) . ?
C15 C16 1.378(4) . ?
C16 C24 1.403(4) . ?
C17 C18 1.355(5) . ?
C17 C24 1.434(4) . ?
C18 C26 1.425(4) . ?
C19 C20 1.359(5) . ?
C19 C26 1.409(4) . ?
C20 C21 1.399(4) . ?
C21 N22 1.323(4) . ?
N22 C25 1.371(4) . ?
C23 C24 1.402(4) . ?
C23 C25 1.429(4) . ?
C25 C26 1.403(4) . ?
Br1 C27 1.895(4) . ?
C27 C28 1.374(5) . ?
C27 C32 1.377(5) . ?
C28 C29 1.378(6) . ?
C29 C30 1.363(6) . ?
C30 C31 1.379(6) . ?
C31 C32 1.382(6) . ?
